data_7160904
loop_
_publ_author_name
'Nikolaeva, Anna A.'
'Filippov, Ilya P.'
'Polekh, Oleg E.'
'Pankova, Alena S.'
'Rostovskii, Nikolai V.'

_publ_section_title
;
 A telescoped diastereoselective synthesis of phthalimido-substituted
 spiro-oxazoline oxindoles via aziridine expansion strategy
;
_journal_name_full 'Organic &amp; Biomolecular Chemistry'
_journal_paper_doi 10.1039/D5OB01645B
_journal_year 2025
_chemical_formula_moiety '1.143(C25 H17 N3 O4)'
_chemical_formula_sum 'C28.57 H19.43 N3.43 O4.57'
_chemical_formula_weight 483.90
_chemical_name_systematic
2-((3R,5'S)-1-methyl-2-oxo-5'-phenyl-5'H-spiro[indoline-3,2'-oxazol]-5'-yl)isoindoline-1,3-dione
_space_group_crystal_system orthorhombic
_space_group_IT_number 61
_space_group_name_Hall '-P 2ac 2ab'
_space_group_name_H-M_alt 'P b c a'
_atom_sites_solution_hydrogens mixed
_audit_creation_date 2025-10-15
_audit_creation_method
;
Olex2 1.3
(compiled 2020.11.12 svn.r5f609507 for OlexSys, GUI svn.r6408)
;
_audit_update_record
;
2025-10-15 deposited with the CCDC.	2025-11-28 downloaded from the CCDC.
;
_cell_angle_alpha 90
_cell_angle_beta 90
_cell_angle_gamma 90
_cell_formula_units_Z 7
_cell_length_a 10.23700(10)
_cell_length_b 15.85190(10)
_cell_length_c 25.2440(2)
_cell_measurement_reflns_used 20995
_cell_measurement_temperature 100.0(3)
_cell_measurement_theta_max 71.7390
_cell_measurement_theta_min 3.2450
_cell_volume 4096.49(6)
_computing_cell_refinement 'CrysAlisPro 1.171.42.101a (Rigaku OD, 2023)'
_computing_data_collection 'CrysAlisPro 1.171.42.101a (Rigaku OD, 2023)'
_computing_data_reduction 'CrysAlisPro 1.171.42.101a (Rigaku OD, 2023)'
_computing_molecular_graphics 'Olex2 1.3 (Dolomanov et al., 2009)'
_computing_publication_material 'Olex2 1.3 (Dolomanov et al., 2009)'
_computing_structure_refinement 'SHELXL 2014/7 (Sheldrick, 2015)'
_diffrn_ambient_environment N~2~
_diffrn_ambient_temperature 100.0(3)
_diffrn_detector 'Hybrid Pixel Array Detector'
_diffrn_detector_area_resol_mean 10.0000
_diffrn_detector_type HyPix3000
_diffrn_measured_fraction_theta_full 0.996
_diffrn_measured_fraction_theta_max 0.994
_diffrn_measurement_details
;
List of Runs (angles in degrees, time in seconds):

  # Type    Start    End  Width  t~exp~   \w     \q     \k     \f   Frames
#--------------------------------------------------------------------------
  1  \w    -43.00 -18.00   0.50    0.25    --  -41.10  59.00  38.00   50
  2  \w   -115.00 -87.00   0.50    0.25    --  -41.10 177.00-108.00   56
  3  \w    -75.00 -50.00   0.50    0.25    --  -41.10 -63.00 100.00   50
  4  \w    -63.00 -38.00   0.50    0.25    --  -41.10 114.00 114.00   50
  5  \w    -84.00 -50.00   0.50    0.25    --  -41.10 -59.00-101.00   68
  6  \w     40.00  65.00   0.50    0.25    --   41.10  63.00-123.00   50
  7  \w     64.00  92.00   0.50    0.25    --   41.10  59.00  38.00   56
  8  \w    -15.00  36.00   0.50    0.25    --   41.10 -63.00 100.00  102
  9  \w     -2.00  35.00   0.50    0.25    --   41.10-114.00  23.00   74
 10  \w     57.00 116.00   0.50    0.25    --   41.10-177.00-113.00  118
 11  \w     89.00 116.00   0.50    1.00    --  100.00 177.00-108.00   54
 12  \w     96.00 122.00   0.50    1.00    --  100.00  63.00-123.00   52
 13  \w     95.00 120.00   0.50    1.00    --  100.00 114.00 114.00   50
 14  \w     82.00 137.00   0.50    1.00    --  100.00  59.00  38.00  110
 15  \w     39.00  68.00   0.50    1.00    --  100.00 -59.00-101.00   58
 16  \w     54.00  79.00   0.50    1.00    --  100.00 -63.00 100.00   50
 17  \w     54.00  80.00   0.50    1.00    --  100.00-114.00  23.00   52
 18  \w     64.00  90.00   0.50    0.25    --   41.10  43.00  30.00   52
 19  \w     31.00  56.00   0.50    0.25    --   41.10  43.00  30.00   50
 20  \w     61.00  91.00   0.50    0.25    --   41.10  32.00  90.00   60
 21  \w     66.00 104.00   0.50    0.25    --   41.10  32.00 -30.00   76
 22  \w     54.00  94.00   0.50    1.00    --  100.00 -25.00  30.00   80
 23  \w     84.00 152.00   0.50    1.00    --  100.00 111.00 -90.00  136
 24  \w    100.00 153.00   0.50    1.00    --  100.00  33.00  30.00  106
 25  \w     84.00 116.00   0.50    1.00    --  100.00 111.00  60.00   64
 26  \w     96.00 157.00   0.50    1.00    --  100.00  25.00-180.00  122
 27  \w     39.00 117.00   0.50    1.00    --  100.00-133.00  60.00  156
 28  \w     58.00  84.00   0.50    1.00    --  100.00 -33.00 120.00   52
 29  \w     88.00 151.00   0.50    1.00    --  100.00  17.00 -90.00  126
 30  \w     37.00 116.00   0.50    1.00    --  100.00 -50.00  30.00  158
 31  \w    125.00 151.00   0.50    1.00    --  100.00  93.00  90.00   52
 32  \w     43.00  68.00   0.50    1.00    --  100.00 177.00-108.00   50
 33  \w    -67.00 -40.00   0.50    0.25    --  -41.10 -32.00  30.00   54
 34  \w    -10.00  15.00   0.50    0.25    --   41.10 -32.00 120.00   50
 35  \w     -1.00  43.00   0.50    0.25    --   41.10 -43.00   0.00   88
 36  \w     17.00  47.00   0.50    0.25    --   41.10 -32.00 120.00   60
 37  \w     91.00 123.00   0.50    1.00    --  100.00  33.00  90.00   64
 38  \w     92.00 122.00   0.50    1.00    --  100.00  25.00 120.00   60
 39  \w     44.00  70.00   0.50    1.00    --  100.00 -93.00  60.00   52
 40  \w     36.00  64.00   0.50    1.00    --  100.00 -77.00 -60.00   56
 41  \w     40.00  66.00   0.50    1.00    --  100.00 -50.00 -60.00   52
 42  \w     91.00 116.00   0.50    1.00    --  100.00 -50.00 -60.00   50
 43  \w     77.00 111.00   0.50    1.00    --  100.00-133.00 120.00   68
 44  \w     81.00 107.00   0.50    1.00    --  100.00-111.00  90.00   52
 45  \w     39.00 106.00   0.50    1.00    --  100.00-111.00 150.00  134
 46  \w     74.00 117.00   0.50    1.00    --  100.00-133.00-120.00   86
 47  \w    100.00 126.00   0.50    1.00    --  100.00  17.00  30.00   52
 48  \w     91.00 138.00   0.50    1.00    --  100.00  33.00 -60.00   94
 49  \w    127.00 147.00   0.50    1.00    --  100.00  17.00  30.00   40
;
_diffrn_measurement_device 'four-circle diffractometer'
_diffrn_measurement_device_type 'SuperNova, Single source at offset/far, HyPix3000'
_diffrn_measurement_method '\w scans'
_diffrn_orient_matrix_type 'CrysAlisPro convention (1999,Acta A55,543-557)'
_diffrn_orient_matrix_UB_11 0.0889626000
_diffrn_orient_matrix_UB_12 0.0347897000
_diffrn_orient_matrix_UB_13 0.0441132000
_diffrn_orient_matrix_UB_21 -0.0557221000
_diffrn_orient_matrix_UB_22 0.0890830000
_diffrn_orient_matrix_UB_23 -0.0092362000
_diffrn_orient_matrix_UB_31 -0.1078136000
_diffrn_orient_matrix_UB_32 -0.0173593000
_diffrn_orient_matrix_UB_33 0.0411418000
_diffrn_radiation_monochromator mirror
_diffrn_radiation_probe x-ray
_diffrn_radiation_type 'Cu K\a'
_diffrn_radiation_wavelength 1.54184
_diffrn_reflns_av_R_equivalents 0.0352
_diffrn_reflns_av_unetI/netI 0.0190
_diffrn_reflns_Laue_measured_fraction_full 0.996
_diffrn_reflns_Laue_measured_fraction_max 0.994
_diffrn_reflns_limit_h_max 11
_diffrn_reflns_limit_h_min -12
_diffrn_reflns_limit_k_max 19
_diffrn_reflns_limit_k_min -18
_diffrn_reflns_limit_l_max 31
_diffrn_reflns_limit_l_min -30
_diffrn_reflns_number 27665
_diffrn_reflns_point_group_measured_fraction_full 0.996
_diffrn_reflns_point_group_measured_fraction_max 0.994
_diffrn_reflns_theta_full 67.684
_diffrn_reflns_theta_max 71.848
_diffrn_reflns_theta_min 3.502
_diffrn_source 'micro-focus sealed X-ray tube'
_diffrn_source_type 'SuperNova (Cu) X-ray Source'
_exptl_absorpt_coefficient_mu 0.780
_exptl_absorpt_correction_T_max 1.00000
_exptl_absorpt_correction_T_min 0.71621
_exptl_absorpt_correction_type multi-scan
_exptl_absorpt_process_details
;
CrysAlisPro 1.171.42.101a (Rigaku Oxford Diffraction, 2023)
Empirical absorption correction using spherical harmonics,
implemented in SCALE3 ABSPACK scaling algorithm.
;
_exptl_crystal_colour 'dull light colourless'
_exptl_crystal_colour_lustre dull
_exptl_crystal_colour_modifier light
_exptl_crystal_colour_primary colourless
_exptl_crystal_density_diffrn 1.373
_exptl_crystal_description prism
_exptl_crystal_F_000 1760
_exptl_crystal_recrystallization_method
'Single crystals were grown by slow evaporation of its solution in dimethyl ether-hexane-DCM mixture.'
_exptl_crystal_size_max 0.24
_exptl_crystal_size_mid 0.2
_exptl_crystal_size_min 0.12
_refine_diff_density_max 0.268
_refine_diff_density_min -0.210
_refine_diff_density_rms 0.040
_refine_ls_extinction_method none
_refine_ls_goodness_of_fit_ref 1.047
_refine_ls_hydrogen_treatment mixed
_refine_ls_matrix_type full
_refine_ls_number_parameters 346
_refine_ls_number_reflns 3997
_refine_ls_number_restraints 0
_refine_ls_restrained_S_all 1.047
_refine_ls_R_factor_all 0.0347
_refine_ls_R_factor_gt 0.0330
_refine_ls_shift/su_max 0.001
_refine_ls_shift/su_mean 0.000
_refine_ls_structure_factor_coef Fsqd
_refine_ls_weighting_details 'w=1/[\s^2^(Fo^2^)+(0.0434P)^2^+1.4786P] where P=(Fo^2^+2Fc^2^)/3'
_refine_ls_weighting_scheme calc
_refine_ls_wR_factor_gt 0.0832
_refine_ls_wR_factor_ref 0.0845
_reflns_Friedel_coverage 0.000
_reflns_number_gt 3749
_reflns_number_total 3997
_reflns_threshold_expression 'I > 2\s(I)'
_cod_data_source_file d5ob01645b2.cif
_cod_data_source_block fip17
_cod_database_code 7160904
_shelx_shelxl_version_number 2014/7
_chemical_oxdiff_formula 'C25 H17 N3 O4'
_shelx_space_group_comment
;
The symmetry employed for this shelxl refinement is uniquely defined
by the following loop, which should always be used as a source of
symmetry information in preference to the above space-group names.
They are only intended as comments.
;
_shelx_estimated_absorpt_t_max 0.912
_shelx_estimated_absorpt_t_min 0.835
_reflns_odcompleteness_completeness 94.92
_reflns_odcompleteness_iscentric 1
_reflns_odcompleteness_theta 75.12
_olex2_refinement_description
;
1. Fixed Uiso
 At 1.5 times of:
  All C(H,H,H) groups
2.a Idealised Me refined as rotating group:
 C25(H25A,H25B,H25C)
;
_olex2_submission_special_instructions 'No special instructions were received'
_oxdiff_exptl_absorpt_empirical_details
;
Empirical correction (ABSPACK) includes:
- Absorption correction using spherical harmonics
- Frame scaling
;
_oxdiff_exptl_absorpt_empirical_full_max 1.574
_oxdiff_exptl_absorpt_empirical_full_min 0.697

loop_
_space_group_symop_operation_xyz
'x, y, z'
'-x+1/2, -y, z+1/2'
'-x, y+1/2, -z+1/2'
'x+1/2, -y+1/2, -z'
'-x, -y, -z'
'x-1/2, y, -z-1/2'
'x, -y-1/2, z-1/2'
'-x-1/2, y-1/2, z'

loop_
_atom_site_label
_atom_site_type_symbol
_atom_site_fract_x
_atom_site_fract_y
_atom_site_fract_z
_atom_site_U_iso_or_equiv
_atom_site_adp_type
_atom_site_occupancy
_atom_site_site_symmetry_order
_atom_site_calc_flag
_atom_site_refinement_flags_posn
_atom_site_refinement_flags_adp
_atom_site_refinement_flags_occupancy
_atom_site_disorder_assembly
_atom_site_disorder_group
O1 O 0.34073(7) 0.64359(4) 0.64239(3) 0.01620(17) Uani 1 1 d . . . . .
O2 O 0.09883(8) 0.74604(5) 0.64929(3) 0.02321(18) Uani 1 1 d . . . . .
O3 O 0.64113(8) 0.67094(5) 0.63658(3) 0.02415(19) Uani 1 1 d . . . . .
O4 O 0.42116(8) 0.45345(5) 0.55653(3) 0.02535(19) Uani 1 1 d . . . . .
N3 N 0.50449(8) 0.57688(5) 0.59247(3) 0.01627(19) Uani 1 1 d . . . . .
N1 N 0.17370(9) 0.58148(5) 0.59274(3) 0.01660(19) Uani 1 1 d . . . . .
N2 N 0.05917(9) 0.64375(6) 0.71193(4) 0.0199(2) Uani 1 1 d . . . . .
C2 C 0.27265(10) 0.59004(6) 0.56303(4) 0.0157(2) Uani 1 1 d . . . . .
C1 C 0.38952(10) 0.63138(6) 0.59003(4) 0.0152(2) Uani 1 1 d . . . . .
C11 C 0.41989(10) 0.71377(6) 0.56144(4) 0.0159(2) Uani 1 1 d . . . . .
C19 C 0.64142(10) 0.46116(7) 0.59274(4) 0.0178(2) Uani 1 1 d . . . . .
C10 C 0.19653(10) 0.53689(7) 0.68520(4) 0.0173(2) Uani 1 1 d . . . . .
C17 C 0.62230(10) 0.60272(7) 0.61698(4) 0.0183(2) Uani 1 1 d . . . . .
C16 C 0.50262(11) 0.71229(7) 0.51764(4) 0.0197(2) Uani 1 1 d . . . . .
C24 C 0.70970(11) 0.52812(7) 0.61492(4) 0.0189(2) Uani 1 1 d . . . . .
C4 C 0.11687(10) 0.67642(7) 0.66783(4) 0.0177(2) Uani 1 1 d . . . . .
C5 C 0.10414(11) 0.56147(7) 0.72270(4) 0.0187(2) Uani 1 1 d . . . . .
C3 C 0.21185(10) 0.60768(6) 0.64564(4) 0.0162(2) Uani 1 1 d . . . . .
C9 C 0.24908(11) 0.45665(7) 0.68625(4) 0.0204(2) Uani 1 1 d . . . . .
C18 C 0.50951(10) 0.49156(6) 0.57749(4) 0.0172(2) Uani 1 1 d . . . . .
C20 C 0.69568(11) 0.38126(7) 0.58934(5) 0.0217(2) Uani 1 1 d . . . . .
C12 C 0.35329(11) 0.78749(7) 0.57437(5) 0.0208(2) Uani 1 1 d . . . . .
C15 C 0.51828(12) 0.78413(7) 0.48677(5) 0.0237(2) Uani 1 1 d . . . . .
C23 C 0.83558(11) 0.51878(7) 0.63363(5) 0.0250(2) Uani 1 1 d . . . . .
C14 C 0.45257(12) 0.85792(7) 0.49966(5) 0.0249(2) Uani 1 1 d . . . . .
C8 C 0.21040(12) 0.40187(7) 0.72684(5) 0.0249(2) Uani 1 1 d . . . . .
C6 C 0.06343(12) 0.50787(7) 0.76273(4) 0.0239(2) Uani 1 1 d . . . . .
C22 C 0.89148(12) 0.43879(8) 0.62986(5) 0.0278(3) Uani 1 1 d . . . . .
C7 C 0.11934(13) 0.42760(8) 0.76430(5) 0.0265(3) Uani 1 1 d . . . . .
C21 C 0.82267(12) 0.37118(7) 0.60837(5) 0.0253(3) Uani 1 1 d . . . . .
C13 C 0.37075(11) 0.85941(7) 0.54350(5) 0.0254(3) Uani 1 1 d . . . . .
H9 H 0.3088(14) 0.4378(8) 0.6593(6) 0.020(3) Uiso 1 1 d . . . . .
H16 H 0.5489(14) 0.6599(9) 0.5084(6) 0.024(3) Uiso 1 1 d . . . . .
H2 H 0.2730(12) 0.5776(8) 0.5256(5) 0.017(3) Uiso 1 1 d . . . . .
H14 H 0.4657(15) 0.9096(10) 0.4787(6) 0.030(4) Uiso 1 1 d . . . . .
H21 H 0.8635(15) 0.3161(10) 0.6073(6) 0.030(4) Uiso 1 1 d . . . . .
H8 H 0.2487(15) 0.3439(10) 0.7278(6) 0.030(4) Uiso 1 1 d . . . . .
H20 H 0.6453(14) 0.3337(9) 0.5754(5) 0.022(3) Uiso 1 1 d . . . . .
H6 H -0.0028(14) 0.5255(9) 0.7878(6) 0.026(4) Uiso 1 1 d . . . . .
H13 H 0.3232(15) 0.9120(10) 0.5526(6) 0.031(4) Uiso 1 1 d . . . . .
H15 H 0.5729(14) 0.7812(9) 0.4562(6) 0.028(4) Uiso 1 1 d . . . . .
H23 H 0.8829(15) 0.5671(10) 0.6499(6) 0.030(4) Uiso 1 1 d . . . . .
H7 H 0.0927(16) 0.3902(11) 0.7917(7) 0.040(4) Uiso 1 1 d . . . . .
H12 H 0.2974(14) 0.7881(9) 0.6041(6) 0.025(3) Uiso 1 1 d . . . . .
C25 C -0.03892(13) 0.68812(8) 0.74288(5) 0.0304(3) Uani 1 1 d . . . . .
H25A H -0.0072 0.6958 0.7792 0.046 Uiso 1 1 calc R U . . .
H25B H -0.1199 0.6551 0.7434 0.046 Uiso 1 1 calc R U . . .
H25C H -0.0558 0.7434 0.7269 0.046 Uiso 1 1 calc R U . . .
H22 H 0.9807(16) 0.4291(10) 0.6419(6) 0.033(4) Uiso 1 1 d . . . . .

loop_
_atom_site_aniso_label
_atom_site_aniso_U_11
_atom_site_aniso_U_22
_atom_site_aniso_U_33
_atom_site_aniso_U_23
_atom_site_aniso_U_13
_atom_site_aniso_U_12
O1 0.0150(4) 0.0182(4) 0.0154(4) -0.0014(3) 0.0006(3) -0.0030(3)
O2 0.0250(4) 0.0198(4) 0.0248(4) 0.0048(3) 0.0047(3) 0.0041(3)
O3 0.0220(4) 0.0161(4) 0.0344(4) -0.0044(3) -0.0062(3) -0.0010(3)
O4 0.0193(4) 0.0193(4) 0.0375(5) -0.0094(3) -0.0053(3) -0.0004(3)
N3 0.0148(4) 0.0131(4) 0.0209(4) -0.0012(3) -0.0012(3) 0.0002(3)
N1 0.0173(4) 0.0153(4) 0.0173(4) 0.0011(3) -0.0021(3) -0.0003(3)
N2 0.0215(5) 0.0195(4) 0.0188(4) 0.0017(3) 0.0042(4) 0.0011(4)
C2 0.0177(5) 0.0124(4) 0.0169(5) 0.0000(4) -0.0016(4) 0.0009(4)
C1 0.0151(5) 0.0146(5) 0.0160(5) -0.0015(4) 0.0007(4) 0.0013(4)
C11 0.0150(5) 0.0149(5) 0.0178(5) -0.0004(4) -0.0020(4) -0.0019(4)
C19 0.0172(5) 0.0174(5) 0.0188(5) -0.0002(4) 0.0013(4) 0.0001(4)
C10 0.0170(5) 0.0187(5) 0.0162(5) 0.0014(4) -0.0029(4) -0.0036(4)
C17 0.0164(5) 0.0167(5) 0.0216(5) 0.0003(4) -0.0009(4) -0.0014(4)
C16 0.0217(5) 0.0167(5) 0.0208(5) -0.0025(4) 0.0028(4) -0.0013(4)
C24 0.0184(5) 0.0161(5) 0.0220(5) -0.0002(4) 0.0000(4) -0.0001(4)
C4 0.0164(5) 0.0196(5) 0.0171(5) -0.0001(4) 0.0002(4) -0.0014(4)
C5 0.0202(5) 0.0186(5) 0.0173(5) 0.0000(4) -0.0020(4) -0.0027(4)
C3 0.0142(5) 0.0166(5) 0.0178(5) 0.0009(4) -0.0003(4) -0.0014(4)
C9 0.0203(5) 0.0190(5) 0.0221(5) 0.0003(4) -0.0018(4) -0.0012(4)
C18 0.0177(5) 0.0145(5) 0.0194(5) -0.0016(4) 0.0017(4) 0.0002(4)
C20 0.0226(5) 0.0176(5) 0.0249(6) -0.0026(4) 0.0008(4) 0.0017(4)
C12 0.0177(5) 0.0176(5) 0.0271(6) 0.0003(4) 0.0054(4) 0.0001(4)
C15 0.0267(6) 0.0236(6) 0.0208(5) 0.0011(4) 0.0050(5) -0.0050(5)
C23 0.0190(5) 0.0219(6) 0.0341(6) -0.0035(5) -0.0051(5) 0.0005(4)
C14 0.0259(6) 0.0201(5) 0.0287(6) 0.0076(5) -0.0002(5) -0.0038(5)
C8 0.0306(6) 0.0174(5) 0.0267(6) 0.0031(4) -0.0035(5) -0.0015(5)
C6 0.0289(6) 0.0242(6) 0.0187(5) 0.0019(4) 0.0036(5) -0.0043(5)
C22 0.0201(6) 0.0275(6) 0.0356(7) -0.0017(5) -0.0052(5) 0.0054(5)
C7 0.0368(7) 0.0218(6) 0.0210(6) 0.0056(4) 0.0001(5) -0.0062(5)
C21 0.0243(6) 0.0205(6) 0.0312(6) -0.0015(5) -0.0006(5) 0.0066(5)
C13 0.0219(5) 0.0166(5) 0.0377(7) 0.0034(5) 0.0044(5) 0.0027(4)
C25 0.0349(6) 0.0282(6) 0.0281(6) 0.0035(5) 0.0148(5) 0.0079(5)

loop_
_atom_type_symbol
_atom_type_description
_atom_type_scat_dispersion_real
_atom_type_scat_dispersion_imag
_atom_type_scat_source
C C 0.0181 0.0091 'International Tables Vol C Tables 4.2.6.8 and 6.1.1.4'
H H 0.0000 0.0000 'International Tables Vol C Tables 4.2.6.8 and 6.1.1.4'
N N 0.0311 0.0180 'International Tables Vol C Tables 4.2.6.8 and 6.1.1.4'
O O 0.0492 0.0322 'International Tables Vol C Tables 4.2.6.8 and 6.1.1.4'

loop_
_geom_angle_atom_site_label_1
_geom_angle_atom_site_label_2
_geom_angle_atom_site_label_3
_geom_angle
_geom_angle_site_symmetry_1
_geom_angle_site_symmetry_3
_geom_angle_publ_flag
C1 O1 C3 108.67(7) . . ?
C17 N3 C1 122.23(8) . . ?
C18 N3 C1 125.95(9) . . ?
C18 N3 C17 111.40(8) . . ?
C2 N1 C3 107.37(8) . . ?
C4 N2 C5 111.57(9) . . ?
C4 N2 C25 123.69(9) . . ?
C5 N2 C25 124.72(9) . . ?
N1 C2 C1 114.11(9) . . ?
N1 C2 H2 124.1(8) . . ?
C1 C2 H2 121.5(8) . . ?
O1 C1 N3 108.86(8) . . ?
O1 C1 C2 101.41(8) . . ?
O1 C1 C11 113.20(8) . . ?
N3 C1 C2 113.37(8) . . ?
N3 C1 C11 111.24(8) . . ?
C11 C1 C2 108.46(8) . . ?
C16 C11 C1 119.04(9) . . ?
C12 C11 C1 120.57(9) . . ?
C12 C11 C16 119.87(10) . . ?
C24 C19 C18 108.32(9) . . ?
C20 C19 C24 121.46(10) . . ?
C20 C19 C18 130.18(10) . . ?
C5 C10 C3 108.17(9) . . ?
C9 C10 C5 120.58(10) . . ?
C9 C10 C3 131.02(10) . . ?
O3 C17 N3 125.13(10) . . ?
O3 C17 C24 129.30(10) . . ?
N3 C17 C24 105.52(9) . . ?
C11 C16 H16 119.7(8) . . ?
C15 C16 C11 120.11(10) . . ?
C15 C16 H16 120.2(8) . . ?
C19 C24 C17 108.65(9) . . ?
C23 C24 C19 121.72(10) . . ?
C23 C24 C17 129.52(10) . . ?
O2 C4 N2 126.51(10) . . ?
O2 C4 C3 126.19(9) . . ?
N2 C4 C3 107.30(9) . . ?
C10 C5 N2 110.45(9) . . ?
C6 C5 N2 127.61(10) . . ?
C6 C5 C10 121.90(10) . . ?
O1 C3 N1 107.89(8) . . ?
O1 C3 C10 115.26(8) . . ?
O1 C3 C4 108.34(8) . . ?
N1 C3 C10 111.58(8) . . ?
N1 C3 C4 111.19(8) . . ?
C10 C3 C4 102.49(8) . . ?
C10 C9 C8 118.35(11) . . ?
C10 C9 H9 121.3(8) . . ?
C8 C9 H9 120.3(8) . . ?
O4 C18 N3 124.83(10) . . ?
O4 C18 C19 129.16(10) . . ?
N3 C18 C19 106.01(9) . . ?
C19 C20 C21 117.18(11) . . ?
C19 C20 H20 121.0(8) . . ?
C21 C20 H20 121.7(8) . . ?
C11 C12 C13 119.56(10) . . ?
C11 C12 H12 119.5(9) . . ?
C13 C12 H12 120.9(9) . . ?
C16 C15 H15 118.8(9) . . ?
C14 C15 C16 120.23(10) . . ?
C14 C15 H15 121.0(9) . . ?
C24 C23 C22 117.22(11) . . ?
C24 C23 H23 120.9(9) . . ?
C22 C23 H23 121.9(9) . . ?
C15 C14 C13 119.58(10) . . ?
C15 C14 H14 120.6(9) . . ?
C13 C14 H14 119.8(9) . . ?
C9 C8 H8 118.5(9) . . ?
C7 C8 C9 120.39(11) . . ?
C7 C8 H8 121.1(9) . . ?
C5 C6 C7 117.17(11) . . ?
C5 C6 H6 120.7(8) . . ?
C7 C6 H6 122.1(8) . . ?
C23 C22 H22 120.4(9) . . ?
C21 C22 C23 121.25(11) . . ?
C21 C22 H22 118.3(9) . . ?
C8 C7 C6 121.57(11) . . ?
C8 C7 H7 120.3(10) . . ?
C6 C7 H7 118.1(10) . . ?
C20 C21 H21 119.7(9) . . ?
C22 C21 C20 121.16(11) . . ?
C22 C21 H21 119.1(9) . . ?
C12 C13 H13 119.6(9) . . ?
C14 C13 C12 120.64(11) . . ?
C14 C13 H13 119.7(9) . . ?
N2 C25 H25A 109.5 . . ?
N2 C25 H25B 109.5 . . ?
N2 C25 H25C 109.5 . . ?
H25A C25 H25B 109.5 . . ?
H25A C25 H25C 109.5 . . ?
H25B C25 H25C 109.5 . . ?

loop_
_geom_bond_atom_site_label_1
_geom_bond_atom_site_label_2
_geom_bond_distance
_geom_bond_site_symmetry_2
_geom_bond_publ_flag
O1 C1 1.4262(12) . ?
O1 C3 1.4392(12) . ?
O2 C4 1.2128(14) . ?
O3 C17 1.2046(14) . ?
O4 C18 1.2095(14) . ?
N3 C1 1.4612(13) . ?
N3 C17 1.4161(13) . ?
N3 C18 1.4054(13) . ?
N1 C2 1.2675(14) . ?
N1 C3 1.4521(13) . ?
N2 C4 1.3625(14) . ?
N2 C5 1.4096(14) . ?
N2 C25 1.4539(15) . ?
C2 C1 1.5249(14) . ?
C2 H2 0.966(13) . ?
C1 C11 1.5243(14) . ?
C11 C16 1.3930(15) . ?
C11 C12 1.3918(15) . ?
C19 C24 1.3887(15) . ?
C19 C18 1.4846(15) . ?
C19 C20 1.3858(15) . ?
C10 C5 1.3937(15) . ?
C10 C3 1.5104(14) . ?
C10 C9 1.3813(15) . ?
C17 C24 1.4838(15) . ?
C16 C15 1.3892(15) . ?
C16 H16 0.983(15) . ?
C24 C23 1.3804(16) . ?
C4 C3 1.5641(14) . ?
C5 C6 1.3846(16) . ?
C9 C8 1.4002(16) . ?
C9 H9 0.963(15) . ?
C20 C21 1.3952(17) . ?
C20 H20 0.979(14) . ?
C12 C13 1.3924(16) . ?
C12 H12 0.943(15) . ?
C15 C14 1.3880(17) . ?
C15 H15 0.953(16) . ?
C23 C22 1.3943(17) . ?
C23 H23 0.995(16) . ?
C14 C13 1.3883(17) . ?
C14 H14 0.984(15) . ?
C8 C7 1.3891(18) . ?
C8 H8 1.000(15) . ?
C6 C7 1.3959(17) . ?
C6 H6 0.968(15) . ?
C22 C21 1.3926(18) . ?
C22 H22 0.975(17) . ?
C7 H7 0.950(18) . ?
C21 H21 0.968(16) . ?
C13 H13 0.992(16) . ?
C25 H25A 0.9800 . ?
C25 H25B 0.9800 . ?
C25 H25C 0.9800 . ?

loop_
_geom_torsion_atom_site_label_1
_geom_torsion_atom_site_label_2
_geom_torsion_atom_site_label_3
_geom_torsion_atom_site_label_4
_geom_torsion
_geom_torsion_site_symmetry_1
_geom_torsion_site_symmetry_2
_geom_torsion_site_symmetry_3
_geom_torsion_site_symmetry_4
_geom_torsion_publ_flag
O1 C1 C11 C16 160.97(9) . . . . ?
O1 C1 C11 C12 -27.32(13) . . . . ?
O2 C4 C3 O1 56.03(13) . . . . ?
O2 C4 C3 N1 -62.38(14) . . . . ?
O2 C4 C3 C10 178.29(10) . . . . ?
O3 C17 C24 C19 174.30(11) . . . . ?
O3 C17 C24 C23 -1.9(2) . . . . ?
N3 C1 C11 C16 38.03(13) . . . . ?
N3 C1 C11 C12 -150.26(10) . . . . ?
N3 C17 C24 C19 -3.17(12) . . . . ?
N3 C17 C24 C23 -179.39(11) . . . . ?
N1 C2 C1 O1 1.49(11) . . . . ?
N1 C2 C1 N3 118.00(10) . . . . ?
N1 C2 C1 C11 -117.92(10) . . . . ?
N2 C4 C3 O1 -123.54(9) . . . . ?
N2 C4 C3 N1 118.06(9) . . . . ?
N2 C4 C3 C10 -1.27(11) . . . . ?
N2 C5 C6 C7 177.70(11) . . . . ?
C2 N1 C3 O1 7.57(11) . . . . ?
C2 N1 C3 C10 -120.00(9) . . . . ?
C2 N1 C3 C4 126.25(9) . . . . ?
C2 C1 C11 C16 -87.32(11) . . . . ?
C2 C1 C11 C12 84.39(12) . . . . ?
C1 O1 C3 N1 -6.70(10) . . . . ?
C1 O1 C3 C10 118.72(9) . . . . ?
C1 O1 C3 C4 -127.18(8) . . . . ?
C1 N3 C17 O3 -2.03(16) . . . . ?
C1 N3 C17 C24 175.58(9) . . . . ?
C1 N3 C18 O4 6.15(17) . . . . ?
C1 N3 C18 C19 -173.76(9) . . . . ?
C1 C11 C16 C15 171.52(10) . . . . ?
C1 C11 C12 C13 -172.08(10) . . . . ?
C11 C16 C15 C14 0.57(17) . . . . ?
C11 C12 C13 C14 0.82(18) . . . . ?
C19 C24 C23 C22 -0.62(18) . . . . ?
C19 C20 C21 C22 0.02(18) . . . . ?
C10 C5 C6 C7 0.27(17) . . . . ?
C10 C9 C8 C7 1.30(17) . . . . ?
C17 N3 C1 O1 -66.56(12) . . . . ?
C17 N3 C1 C2 -178.61(9) . . . . ?
C17 N3 C1 C11 58.84(12) . . . . ?
C17 N3 C18 O4 178.84(10) . . . . ?
C17 N3 C18 C19 -1.07(11) . . . . ?
C17 C24 C23 C22 175.18(11) . . . . ?
C16 C11 C12 C13 -0.44(16) . . . . ?
C16 C15 C14 C13 -0.20(18) . . . . ?
C24 C19 C18 O4 179.10(11) . . . . ?
C24 C19 C18 N3 -1.00(12) . . . . ?
C24 C19 C20 C21 -0.99(16) . . . . ?
C24 C23 C22 C21 -0.35(19) . . . . ?
C4 N2 C5 C10 0.56(13) . . . . ?
C4 N2 C5 C6 -177.11(11) . . . . ?
C5 N2 C4 O2 -179.05(10) . . . . ?
C5 N2 C4 C3 0.51(12) . . . . ?
C5 C10 C3 O1 119.05(10) . . . . ?
C5 C10 C3 N1 -117.46(10) . . . . ?
C5 C10 C3 C4 1.60(11) . . . . ?
C5 C10 C9 C8 -2.06(16) . . . . ?
C5 C6 C7 C8 -1.03(18) . . . . ?
C3 O1 C1 N3 -116.40(8) . . . . ?
C3 O1 C1 C2 3.37(9) . . . . ?
C3 O1 C1 C11 119.35(9) . . . . ?
C3 N1 C2 C1 -5.60(12) . . . . ?
C3 C10 C5 N2 -1.41(12) . . . . ?
C3 C10 C5 C6 176.42(10) . . . . ?
C3 C10 C9 C8 -175.90(10) . . . . ?
C9 C10 C5 N2 -176.53(10) . . . . ?
C9 C10 C5 C6 1.30(17) . . . . ?
C9 C10 C3 O1 -66.53(15) . . . . ?
C9 C10 C3 N1 56.97(15) . . . . ?
C9 C10 C3 C4 176.02(11) . . . . ?
C9 C8 C7 C6 0.25(19) . . . . ?
C18 N3 C1 O1 105.38(11) . . . . ?
C18 N3 C1 C2 -6.66(14) . . . . ?
C18 N3 C1 C11 -129.22(10) . . . . ?
C18 N3 C17 O3 -175.03(10) . . . . ?
C18 N3 C17 C24 2.58(11) . . . . ?
C18 C19 C24 C17 2.58(12) . . . . ?
C18 C19 C24 C23 179.15(10) . . . . ?
C18 C19 C20 C21 -178.29(11) . . . . ?
C20 C19 C24 C17 -175.25(10) . . . . ?
C20 C19 C24 C23 1.32(17) . . . . ?
C20 C19 C18 O4 -3.3(2) . . . . ?
C20 C19 C18 N3 176.58(11) . . . . ?
C12 C11 C16 C15 -0.25(16) . . . . ?
C15 C14 C13 C12 -0.49(19) . . . . ?
C23 C22 C21 C20 0.7(2) . . . . ?
C25 N2 C4 O2 2.40(18) . . . . ?
C25 N2 C4 C3 -178.04(10) . . . . ?
C25 N2 C5 C10 179.10(11) . . . . ?
C25 N2 C5 C6 1.42(18) . . . . ?
